data_4347935
loop_
_publ_author_name
'Aguirrechu-Comer\'on, Amagoia'
'Hern\'andez-Molina, Rita'
'Rodr\'iguez-Hern\'andez, Pl\'acida'
'Mu\~noz, Alfonso'
'Rodr\'iguez-Mendoza, Ulises R'
'Lav\'in, V\?\'ictor'
'Angel, Ross J.'
'Gonzalez-Platas, Javier'

_publ_section_title
;
 Experimental and ab Initio Study of
 Catena(bis(\m2-iodo)-6-methylquinoline-copper(I)) under Pressure:
 Synthesis, Crystal Structure, Electronic, and Luminescence Properties.
;
_journal_issue 15
_journal_name_full 'Inorganic chemistry'
_journal_page_first 7476
_journal_page_last 7484
_journal_paper_doi 10.1021/acs.inorgchem.6b00796
_journal_volume 55
_journal_year 2016
_chemical_formula_moiety 'C10 H9 Cu I N'
_chemical_formula_sum 'C10 H9 Cu I N'
_chemical_formula_weight 333.62
_space_group_crystal_system triclinic
_space_group_IT_number 2
_space_group_name_Hall '-P 1'
_space_group_name_H-M_alt 'P -1'
_atom_sites_solution_hydrogens geom
_atom_sites_solution_primary direct
_audit_creation_date 2016-03-11
_audit_creation_method
;
Olex2 1.2
(compiled 2016.02.19 svn.r3266 for OlexSys, GUI svn.r5155)
;
_cell_angle_alpha 88.265(16)
_cell_angle_beta 84.017(14)
_cell_angle_gamma 80.082(16)
_cell_formula_units_Z 2
_cell_length_a 4.3399(5)
_cell_length_b 9.782(2)
_cell_length_c 10.7842(19)
_cell_measurement_reflns_used 1497
_cell_measurement_temperature 298(1)
_cell_measurement_theta_max 27.1510
_cell_measurement_theta_min 2.8220
_cell_volume 448.49(13)
_computing_cell_refinement 'CrysAlisPro 1.171.38.41l (Rigaku OD, 2015)'
_computing_data_collection 'CrysAlisPro 1.171.38.41l (Rigaku OD, 2015)'
_computing_data_reduction 'CrysAlisPro 1.171.38.41l (Rigaku OD, 2015)'
_computing_molecular_graphics 'Olex2 (Dolomanov et al., 2009)'
_computing_publication_material 'Olex2 (Dolomanov et al., 2009)'
_computing_structure_refinement 'ShelXL (Sheldrick, 2015)'
_computing_structure_solution 'ShelXT (Sheldrick, 2015)'
_diffrn_ambient_pressure 1250000(40000)
_diffrn_ambient_temperature 298(1)
_diffrn_detector 'CCD plate'
_diffrn_detector_area_resol_mean 8.1268
_diffrn_detector_type EosS2
_diffrn_measured_fraction_theta_full 0.363
_diffrn_measured_fraction_theta_max 0.306
_diffrn_measurement_details
;
List of Runs (angles in degrees, time in seconds):

  # Type    Start    End  Width  t~exp~   \w     \q     \k     \f   Frames
--------------------------------------------------------------------------
  1  \w     -8.00  33.00   0.50   10.00    --   26.32 -39.00  12.00   82
  2  \w     -3.00  23.00   0.50   10.00    --  -27.10   0.00   0.00   52
  3  \w    -19.00  27.00   0.50   10.00    --   26.32  39.00 -12.00   92
  4  \w    -27.00  19.00   0.50   10.00    --  -27.10 -39.00  12.00   92
  5  \w    -11.00  14.00   0.50   10.00    --  -27.10 -81.00  29.00   50
  6  \w    -39.00  -5.00   0.50   10.00    --  -27.10   0.00   0.00   68
  7  \w    -38.00 -13.00   0.50   10.00    --  -27.10  77.00 -30.00   50
  8  \w    -42.00 -17.00   0.50   10.00    --  -27.10 134.00 -57.00   50
  9  \w    -46.00 -17.00   0.50   10.00    --   26.32 134.00 -57.00   58
 10  \w    -62.00   3.00   0.50   10.00    --  -27.10  37.00-180.00  130
 11  \w    -27.00  18.00   0.50   10.00    --  -27.10 -39.00-167.00   90
 12  \w      0.00  61.00   0.50   10.00    --   26.32 -67.00-157.00  122
 13  \w    -21.00   4.00   0.50   10.00    --   26.32  97.00 143.00   50
 14  \w    -46.00 -17.00   0.50   10.00    --   26.32 134.00 123.00   58
 15  \w    -96.00 -60.00   0.50   10.00    --  -27.10 134.00 -57.00   72
;
_diffrn_measurement_device 'four-circle diffractometer'
_diffrn_measurement_device_type 'SuperNova, Dualflex, EosS2'
_diffrn_measurement_method '\w scans'
_diffrn_orient_matrix_type 'CrysAlisPro convention (1999,Acta A55,543-557)'
_diffrn_orient_matrix_UB_11 -0.0100204000
_diffrn_orient_matrix_UB_12 0.0566793000
_diffrn_orient_matrix_UB_13 -0.0428425000
_diffrn_orient_matrix_UB_21 0.0432393000
_diffrn_orient_matrix_UB_22 -0.0468746000
_diffrn_orient_matrix_UB_23 -0.0502314000
_diffrn_orient_matrix_UB_31 -0.1607480000
_diffrn_orient_matrix_UB_32 -0.0031519000
_diffrn_orient_matrix_UB_33 -0.0039413000
_diffrn_radiation_monochromator graphite
_diffrn_radiation_probe x-ray
_diffrn_radiation_type MoK\a
_diffrn_radiation_wavelength 0.71073
_diffrn_reflns_av_R_equivalents 0.0471
_diffrn_reflns_av_unetI/netI 0.0396
_diffrn_reflns_Laue_measured_fraction_full 0.363
_diffrn_reflns_Laue_measured_fraction_max 0.306
_diffrn_reflns_limit_h_max 5
_diffrn_reflns_limit_h_min -5
_diffrn_reflns_limit_k_max 10
_diffrn_reflns_limit_k_min -9
_diffrn_reflns_limit_l_max 12
_diffrn_reflns_limit_l_min -12
_diffrn_reflns_number 2758
_diffrn_reflns_point_group_measured_fraction_full 0.363
_diffrn_reflns_point_group_measured_fraction_max 0.306
_diffrn_reflns_theta_full 25.242
_diffrn_reflns_theta_max 28.386
_diffrn_reflns_theta_min 2.824
_diffrn_source 'fine-focus sealed X-ray tube'
_diffrn_source_type 'Enhance (Mo) X-ray Source'
_exptl_absorpt_coefficient_mu 5.820
_exptl_absorpt_correction_T_max 1.00000
_exptl_absorpt_correction_T_min 0.28833
_exptl_absorpt_correction_type multi-scan
_exptl_absorpt_process_details
;
CrysAlisPro 1.171.38.41l (Rigaku Oxford Diffraction, 2015)
Empirical absorption correction using spherical harmonics,
 implemented in SCALE3 ABSPACK scaling algorithm.
;
_exptl_crystal_colour yellow
_exptl_crystal_colour_primary yellow
_exptl_crystal_density_diffrn 2.471
_exptl_crystal_description plate
_exptl_crystal_F_000 316
_exptl_crystal_size_max 0.166
_exptl_crystal_size_mid 0.07
_exptl_crystal_size_min 0.05
_refine_diff_density_max 0.418
_refine_diff_density_min -0.462
_refine_diff_density_rms 0.099
_refine_ls_extinction_coef 0.0147(19)
_refine_ls_extinction_expression Fc^*^=kFc[1+0.001xFc^2^\l^3^/sin(2\q)]^-1/4^
_refine_ls_extinction_method 'SHELXL-2014/7 (Sheldrick 2014'
_refine_ls_goodness_of_fit_ref 1.060
_refine_ls_hydrogen_treatment constr
_refine_ls_matrix_type full
_refine_ls_number_parameters 65
_refine_ls_number_reflns 690
_refine_ls_number_restraints 0
_refine_ls_restrained_S_all 1.060
_refine_ls_R_factor_all 0.0369
_refine_ls_R_factor_gt 0.0311
_refine_ls_shift/su_max 0.000
_refine_ls_shift/su_mean 0.000
_refine_ls_structure_factor_coef Fsqd
_refine_ls_weighting_details 'w=1/[\s^2^(Fo^2^)+(0.0387P)^2^] where P=(Fo^2^+2Fc^2^)/3'
_refine_ls_weighting_scheme calc
_refine_ls_wR_factor_gt 0.0688
_refine_ls_wR_factor_ref 0.0713
_reflns_Friedel_coverage 0.000
_reflns_number_gt 623
_reflns_number_total 690
_reflns_threshold_expression 'I > 2\s(I)'
_cod_data_source_file ic6b00796_si_001.cif
_cod_data_source_block CuI_11_125GPa
_cod_original_cell_volume 448.47(14)
_cod_database_code 4347935
_shelx_space_group_comment
;
The symmetry employed for this shelxl refinement is uniquely defined
by the following loop, which should always be used as a source of
symmetry information in preference to the above space-group names.
They are only intended as comments.
;
_reflns_odcompleteness_completeness 34.98
_reflns_odcompleteness_iscentric 1
_reflns_odcompleteness_theta 26.32
_olex2_refinement_description
;
1. Fixed Uiso
 At 1.2 times of:
  All C(H) groups
 At 1.5 times of:
  All C(H,H,H) groups
2.a Aromatic/amide H refined with riding coordinates:
 C1(H1), C8(H8), C5(H5), C2(H2), C7(H7), C3(H3)
2.b Idealised Me refined as rotating group:
 C10(H10A,H10B,H10C)
;
_shelx_shelxl_version_number 2014/7
_olex2_submission_special_instructions 'No special instructions were received'
_oxdiff_exptl_absorpt_empirical_details
;
Empirical correction (ABSPACK) includes:
- Absorption correction using spherical harmonics
- Frame scaling
;
_oxdiff_exptl_absorpt_empirical_full_max 3.204
_oxdiff_exptl_absorpt_empirical_full_min 0.478

loop_
_space_group_symop_operation_xyz
'x, y, z'
'-x, -y, -z'

loop_
_atom_site_label
_atom_site_type_symbol
_atom_site_fract_x
_atom_site_fract_y
_atom_site_fract_z
_atom_site_U_iso_or_equiv
_atom_site_adp_type
_atom_site_occupancy
_atom_site_site_symmetry_order
_atom_site_calc_flag
_atom_site_refinement_flags_posn
I1 I 1.33984(9) 0.34858(11) 0.11287(9) 0.0246(10) Uani 1 1 d .
Cu1 Cu 1.1527(2) 0.6038(2) 0.03387(19) 0.0368(19) Uani 1 1 d .
N1 N 0.9921(12) 0.7623(14) 0.1544(11) 0.0203(13) Uiso 1 1 d .
C9 C 0.7552(14) 0.7568(16) 0.2477(13) 0.0183(15) Uiso 1 1 d .
C4 C 0.6007(15) 0.8777(17) 0.3141(13) 0.0196(16) Uiso 1 1 d .
C1 C 1.0703(17) 0.8877(19) 0.1230(15) 0.0275(18) Uiso 1 1 d .
H1 H 1.2289 0.8927 0.0589 0.033 Uiso 1 1 calc R
C8 C 0.6636(15) 0.6306(17) 0.2803(14) 0.0225(16) Uiso 1 1 d .
H8 H 0.7569 0.5520 0.2352 0.027 Uiso 1 1 calc R
C5 C 0.3714(14) 0.8604(17) 0.4139(13) 0.0183(15) Uiso 1 1 d .
H5 H 0.2733 0.9380 0.4593 0.022 Uiso 1 1 calc R
C2 C 0.9223(15) 1.0106(17) 0.1830(13) 0.0252(17) Uiso 1 1 d .
H2 H 0.9885 1.0941 0.1602 0.030 Uiso 1 1 calc R
C6 C 0.2911(15) 0.7404(17) 0.4453(13) 0.0193(16) Uiso 1 1 d .
C7 C 0.4412(15) 0.6188(17) 0.3763(13) 0.0240(17) Uiso 1 1 d .
H7 H 0.3859 0.5327 0.3975 0.029 Uiso 1 1 calc R
C3 C 0.6855(15) 1.0078(18) 0.2731(14) 0.0239(17) Uiso 1 1 d .
H3 H 0.5771 1.0899 0.3086 0.029 Uiso 1 1 calc R
C10 C 0.0612(17) 0.7183(19) 0.5570(15) 0.0295(18) Uiso 1 1 d .
H10A H 0.1723 0.6654 0.6199 0.044 Uiso 1 1 calc GR
H10B H -0.0943 0.6689 0.5318 0.044 Uiso 1 1 calc GR
H10C H -0.0399 0.8066 0.5901 0.044 Uiso 1 1 calc GR

loop_
_atom_site_aniso_label
_atom_site_aniso_U_11
_atom_site_aniso_U_22
_atom_site_aniso_U_33
_atom_site_aniso_U_23
_atom_site_aniso_U_13
_atom_site_aniso_U_12
I1 0.0193(3) 0.0268(18) 0.0272(14) -0.0035(15) 0.0020(3) -0.0049(4)
Cu1 0.0381(6) 0.034(4) 0.036(3) -0.012(3) 0.0088(8) -0.0065(9)

loop_
_atom_type_symbol
_atom_type_description
_atom_type_scat_dispersion_real
_atom_type_scat_dispersion_imag
_atom_type_scat_source
C C 0.0033 0.0016 'International Tables Vol C Tables 4.2.6.8 and 6.1.1.4'
H H 0.0000 0.0000 'International Tables Vol C Tables 4.2.6.8 and 6.1.1.4'
Cu Cu 0.3201 1.2651 'International Tables Vol C Tables 4.2.6.8 and 6.1.1.4'
I I -0.4742 1.8119 'International Tables Vol C Tables 4.2.6.8 and 6.1.1.4'
N N 0.0061 0.0033 'International Tables Vol C Tables 4.2.6.8 and 6.1.1.4'

loop_
_exptl_crystal_face_index_h
_exptl_crystal_face_index_k
_exptl_crystal_face_index_l
_exptl_crystal_face_perp_dist
-6 -4 0 0.0692
-2 -9 -11 0.0420
6 2 -1 0.0650
2 9 11 0.0267
0 -10 10 0.0250
0 10 -10 0.0250

loop_
_geom_angle_atom_site_label_1
_geom_angle_atom_site_label_2
_geom_angle_atom_site_label_3
_geom_angle
_geom_angle_site_symmetry_1
_geom_angle_site_symmetry_3
Cu1 I1 Cu1 78.44(6) . 2_865
Cu1 I1 Cu1 61.61(6) . 2_765
Cu1 I1 Cu1 106.03(9) 2_865 2_765
I1 Cu1 I1 118.39(6) . 2_765
I1 Cu1 I1 106.03(9) 2_865 2_765
I1 Cu1 I1 101.56(6) . 2_865
I1 Cu1 Cu1 61.42(10) . 2_765
I1 Cu1 Cu1 56.97(7) 2_765 2_765
I1 Cu1 Cu1 117.81(6) 2_865 2_765
N1 Cu1 I1 97.2(3) . 2_765
N1 Cu1 I1 121.8(5) . .
N1 Cu1 I1 111.4(3) . 2_865
N1 Cu1 Cu1 128.8(2) . 2_765
C9 N1 Cu1 122.8(9) . .
C1 N1 Cu1 117.5(8) . .
C1 N1 C9 117.9(8) . .
N1 C9 C4 121.9(14) . .
N1 C9 C8 119.5(8) . .
C8 C9 C4 118.7(11) . .
C9 C4 C3 117.4(12) . .
C5 C4 C9 117.8(15) . .
C5 C4 C3 124.9(9) . .
N1 C1 H1 118.6 . .
N1 C1 C2 122.8(12) . .
C2 C1 H1 118.6 . .
C9 C8 H8 119.2 . .
C7 C8 C9 121.6(9) . .
C7 C8 H8 119.2 . .
C4 C5 H5 118.5 . .
C6 C5 C4 123.0(8) . .
C6 C5 H5 118.5 . .
C1 C2 H2 119.9 . .
C3 C2 C1 120.2(16) . .
C3 C2 H2 119.9 . .
C5 C6 C7 119.3(12) . .
C5 C6 C10 123.7(8) . .
C7 C6 C10 116.9(15) . .
C8 C7 C6 119.6(16) . .
C8 C7 H7 120.2 . .
C6 C7 H7 120.2 . .
C4 C3 H3 120.2 . .
C2 C3 C4 119.6(10) . .
C2 C3 H3 120.2 . .
C6 C10 H10A 109.5 . .
C6 C10 H10B 109.5 . .
C6 C10 H10C 109.5 . .
H10A C10 H10B 109.5 . .
H10A C10 H10C 109.5 . .
H10B C10 H10C 109.5 . .

loop_
_geom_bond_atom_site_label_1
_geom_bond_atom_site_label_2
_geom_bond_distance
_geom_bond_site_symmetry_2
I1 Cu1 2.634(3) .
I1 Cu1 2.6743(18) 2_865
I1 Cu1 2.7583(18) 2_765
Cu1 I1 2.6743(18) 2_865
Cu1 I1 2.7583(18) 2_765
Cu1 Cu1 2.763(3) 2_765
Cu1 N1 2.035(5) .
N1 C9 1.368(15) .
N1 C1 1.35(2) .
C9 C4 1.427(11) .
C9 C8 1.39(2) .
C4 C5 1.414(19) .
C4 C3 1.43(3) .
C1 H1 0.9300 .
C1 C2 1.404(13) .
C8 H8 0.9300 .
C8 C7 1.356(18) .
C5 H5 0.9300 .
C5 C6 1.31(2) .
C2 H2 0.9300 .
C2 C3 1.342(17) .
C6 C7 1.442(12) .
C6 C10 1.52(2) .
C7 H7 0.9300 .
C3 H3 0.9300 .
C10 H10A 0.9600 .
C10 H10B 0.9600 .
C10 H10C 0.9600 .

loop_
_geom_torsion_atom_site_label_1
_geom_torsion_atom_site_label_2
_geom_torsion_atom_site_label_3
_geom_torsion_atom_site_label_4
_geom_torsion
Cu1 N1 C9 C4 -166.5(10)
Cu1 N1 C9 C8 14.2(17)
Cu1 N1 C1 C2 165.9(9)
N1 C9 C4 C5 -176.3(11)
N1 C9 C4 C3 4.8(18)
N1 C9 C8 C7 176.6(11)
N1 C1 C2 C3 -2.2(19)
C9 N1 C1 C2 0.9(18)
C9 C4 C5 C6 -1.7(19)
C9 C4 C3 C2 -6.0(18)
C9 C8 C7 C6 1.1(18)
C4 C9 C8 C7 -2.7(19)
C4 C5 C6 C7 0(2)
C4 C5 C6 C10 175.9(11)
C1 N1 C9 C4 -2.4(17)
C1 N1 C9 C8 178.4(12)
C1 C2 C3 C4 4.7(18)
C8 C9 C4 C5 2.9(18)
C8 C9 C4 C3 -175.9(11)
C5 C4 C3 C2 175.3(11)
C5 C6 C7 C8 0.2(18)
C3 C4 C5 C6 177.0(12)
C10 C6 C7 C8 -175.9(11)

loop_
_exptl_oxdiff_crystal_face_indexfrac_h
_exptl_oxdiff_crystal_face_indexfrac_k
_exptl_oxdiff_crystal_face_indexfrac_l
_exptl_oxdiff_crystal_face_x
_exptl_oxdiff_crystal_face_y
_exptl_oxdiff_crystal_face_z
-6.0737 -3.6725 -0.4975 -0.1260 -0.0655 0.9899
-2.1497 -9.4782 -11.0623 -0.0417 0.9070 0.4190
6.0020 2.2218 -1.3816 0.1250 0.2248 -0.9664
2.0393 9.4712 11.1327 0.0394 -0.9150 -0.4015
-0.0332 -10.3618 9.6408 -1.0000 0.0000 0.0000
0.0332 10.3618 -9.6408 1.0000 0.0000 0.0000
